data_4341072
loop_
_publ_author_name
'Malbrecht, Brian J.'
'Dube, Jonathan W.'
'Willans, Mathew J.'
'Ragogna, Paul J.'

_publ_section_title
;
 Addressing the chemical sorcery of &quot;GaI&quot;: benefits of
 solid-state analysis aiding in the synthesis of P\\rightarrow Ga
 coordination compounds.
;
_journal_issue 18
_journal_name_full 'Inorganic chemistry'
_journal_page_first 9644
_journal_page_last 9656
_journal_paper_doi 10.1021/ic501139w
_journal_volume 53
_journal_year 2014
_chemical_formula_moiety 'C38 H34 B Ga I P2'
_chemical_formula_sum 'C38 H34 B Ga I P2'
_chemical_formula_weight 760.02
_chemical_name_systematic
; 
 ? 
;
_space_group_IT_number 2
_symmetry_cell_setting triclinic
_symmetry_space_group_name_Hall '-P 1'
_symmetry_space_group_name_H-M 'P -1'
_atom_sites_solution_hydrogens geom
_atom_sites_solution_primary direct
_atom_sites_solution_secondary difmap
_audit_creation_method SHELXL-97
_cell_angle_alpha 106.16(3)
_cell_angle_beta 93.01(3)
_cell_angle_gamma 110.49(3)
_cell_formula_units_Z 2
_cell_length_a 12.644(3)
_cell_length_b 13.368(3)
_cell_length_c 13.432(3)
_cell_measurement_temperature 150(2)
_cell_volume 2014.1(10)
_computing_cell_refinement SAINT
_computing_data_collection 'Apex II'
_computing_data_reduction SAINT
_computing_molecular_graphics XP
_computing_publication_material cif_to_tables
_computing_structure_refinement 'SHELXL-97 (Sheldrick, 1997)'
_computing_structure_solution 'SHELXS-97 (Sheldrick, 1990)'
_diffrn_ambient_temperature 150(2)
_diffrn_measured_fraction_theta_full 0.977
_diffrn_measured_fraction_theta_max 0.977
_diffrn_measurement_device_type 'Bruker APEX II CCD'
_diffrn_measurement_method '\f and \w scans'
_diffrn_radiation_monochromator graphite
_diffrn_radiation_source 'fine-focus sealed tube'
_diffrn_radiation_type MoK\a
_diffrn_radiation_wavelength 0.71073
_diffrn_reflns_av_R_equivalents 0.0835
_diffrn_reflns_av_sigmaI/netI 0.1286
_diffrn_reflns_limit_h_max 15
_diffrn_reflns_limit_h_min -14
_diffrn_reflns_limit_k_max 15
_diffrn_reflns_limit_k_min -15
_diffrn_reflns_limit_l_max 15
_diffrn_reflns_limit_l_min -16
_diffrn_reflns_number 22320
_diffrn_reflns_theta_full 25.35
_diffrn_reflns_theta_max 25.35
_diffrn_reflns_theta_min 1.71
_diffrn_standards_number 0
_exptl_absorpt_coefficient_mu 1.551
_exptl_absorpt_correction_T_max 0.9086
_exptl_absorpt_correction_T_min 0.8443
_exptl_absorpt_correction_type multi-scan
_exptl_absorpt_process_details SADABS
_exptl_crystal_colour colourless
_exptl_crystal_density_diffrn 1.253
_exptl_crystal_density_method 'not measured'
_exptl_crystal_description prism
_exptl_crystal_F_000 762
_exptl_crystal_size_max 0.11
_exptl_crystal_size_mid 0.08
_exptl_crystal_size_min 0.06
_platon_squeeze_details
;
;
_refine_diff_density_max 1.796
_refine_diff_density_min -1.312
_refine_diff_density_rms 0.129
_refine_ls_extinction_method none
_refine_ls_goodness_of_fit_ref 0.980
_refine_ls_hydrogen_treatment constr
_refine_ls_matrix_type full
_refine_ls_number_parameters 388
_refine_ls_number_reflns 7200
_refine_ls_number_restraints 6
_refine_ls_restrained_S_all 0.980
_refine_ls_R_factor_all 0.1124
_refine_ls_R_factor_gt 0.0626
_refine_ls_shift/su_max 0.000
_refine_ls_shift/su_mean 0.000
_refine_ls_structure_factor_coef Fsqd
_refine_ls_weighting_details 'calc w=1/[\s^2^(Fo^2^)+(0.0718P)^2^+0.0000P] where P=(Fo^2^+2Fc^2^)/3'
_refine_ls_weighting_scheme calc
_refine_ls_wR_factor_gt 0.1401
_refine_ls_wR_factor_ref 0.1530
_reflns_number_gt 4270
_reflns_number_total 7200
_reflns_threshold_expression >2sigma(I)
_cod_data_source_file ic501139w_si_001.cif
_cod_data_source_block 3
_cod_depositor_comments
;
The following automatic conversions were performed:

'_symmetry_cell_setting' value 'Triclinic' changed to 'triclinic'
according to
/home/saulius/struct/COD-crude-data--automatic-downloads/rss-feeds/ACS/lib/dictionaries/cif_core.dic
dictionary named 'cif_core.dic' version 2.4.2 from 2011-04-26.

Automatic conversion script
Id: cif_fix_values 2281 2013-09-26 08:29:07Z andrius 

 Adding full bibliography for 4341072--4341075.cif.
;
_cod_original_cell_volume 2014.1(7)
_cod_original_sg_symbol_H-M P-1
_cod_database_code 4341072

loop_
_symmetry_equiv_pos_as_xyz
'x, y, z'
'-x, -y, -z'

loop_
_atom_site_label
_atom_site_type_symbol
_atom_site_fract_x
_atom_site_fract_y
_atom_site_fract_z
_atom_site_U_iso_or_equiv
_atom_site_adp_type
_atom_site_occupancy
_atom_site_symmetry_multiplicity
_atom_site_calc_flag
_atom_site_refinement_flags
I1 I 0.87315(4) 0.45917(5) 0.26767(4) 0.03395(19) Uani 1 1 d .
Ga1 Ga 1.03635(6) 0.52240(6) 0.42221(6) 0.0207(2) Uani 1 1 d .
P1 P 1.16073(15) 0.71094(16) 0.42510(16) 0.0229(5) Uani 1 1 d .
C1 C 1.2863(5) 0.7039(6) 0.3713(6) 0.0217(17) Uani 1 1 d .
H1A H 1.2609 0.6527 0.2979 0.026 Uiso 1 1 calc R
H1B H 1.3324 0.7797 0.3683 0.026 Uiso 1 1 calc R
B1 B 1.3726(7) 0.6616(7) 0.4322(7) 0.0230(19) Uani 1 1 d .
P2 P 1.17610(15) 0.44371(16) 0.36837(15) 0.0216(4) Uani 1 1 d .
C2 C 1.3009(6) 0.5442(6) 0.4590(5) 0.0222(17) Uani 1 1 d .
H2A H 1.2781 0.5660 0.5286 0.027 Uiso 1 1 calc R
H2B H 1.3544 0.5062 0.4654 0.027 Uiso 1 1 calc R
C11 C 1.2136(6) 0.8282(6) 0.5487(6) 0.0236(17) Uani 1 1 d .
C12 C 1.2404(6) 0.9379(6) 0.5460(7) 0.0307(19) Uani 1 1 d .
H12A H 1.2235 0.9510 0.4822 0.037 Uiso 1 1 calc R
C13 C 1.2915(6) 1.0266(7) 0.6367(7) 0.034(2) Uani 1 1 d .
H13A H 1.3095 1.1013 0.6350 0.041 Uiso 1 1 calc R
C14 C 1.3167(7) 1.0102(8) 0.7279(7) 0.043(2) Uani 1 1 d .
H14A H 1.3525 1.0729 0.7896 0.051 Uiso 1 1 calc R
C15 C 1.2906(7) 0.9023(8) 0.7321(7) 0.042(2) Uani 1 1 d .
H15A H 1.3074 0.8902 0.7966 0.050 Uiso 1 1 calc R
C16 C 1.2392(6) 0.8112(7) 0.6404(6) 0.0310(19) Uani 1 1 d .
H16A H 1.2221 0.7367 0.6423 0.037 Uiso 1 1 calc R
C21 C 1.0789(6) 0.7547(6) 0.3401(6) 0.0222(17) Uani 1 1 d U
C22 C 0.9809(6) 0.7670(6) 0.3701(7) 0.0324(19) Uani 1 1 d .
H22A H 0.9587 0.7557 0.4339 0.039 Uiso 1 1 calc R
C23 C 0.9142(7) 0.7960(7) 0.3062(7) 0.039(2) Uani 1 1 d .
H23A H 0.8477 0.8076 0.3273 0.047 Uiso 1 1 calc R
C24 C 0.9448(8) 0.8078(7) 0.2136(8) 0.048(2) Uani 1 1 d .
H24A H 0.8983 0.8252 0.1686 0.057 Uiso 1 1 calc R
C25 C 1.0435(8) 0.7944(8) 0.1843(7) 0.052(3) Uani 1 1 d .
H25A H 1.0652 0.8033 0.1196 0.063 Uiso 1 1 calc R
C26 C 1.1096(7) 0.7685(7) 0.2487(7) 0.039(2) Uani 1 1 d .
H26A H 1.1779 0.7601 0.2290 0.047 Uiso 1 1 calc R
C31 C 1.2061(6) 0.4189(6) 0.2350(6) 0.0273(18) Uani 1 1 d .
C32 C 1.2906(7) 0.3762(8) 0.2083(7) 0.045(2) Uani 1 1 d .
H32A H 1.3308 0.3610 0.2604 0.055 Uiso 1 1 calc R
C33 C 1.3162(8) 0.3562(9) 0.1118(8) 0.057(3) Uani 1 1 d .
H33A H 1.3741 0.3271 0.0958 0.069 Uiso 1 1 calc R
C34 C 1.2594(9) 0.3774(8) 0.0356(8) 0.059(3) Uani 1 1 d .
H34A H 1.2792 0.3641 -0.0328 0.071 Uiso 1 1 calc R
C35 C 1.1752(9) 0.4171(8) 0.0566(7) 0.054(3) Uani 1 1 d .
H35A H 1.1342 0.4282 0.0020 0.065 Uiso 1 1 calc R
C36 C 1.1478(7) 0.4421(7) 0.1593(7) 0.043(2) Uani 1 1 d .
H36A H 1.0917 0.4735 0.1758 0.052 Uiso 1 1 calc R
C41 C 1.1440(6) 0.3067(6) 0.3830(6) 0.0236(17) Uani 1 1 d .
C42 C 1.2269(6) 0.2841(6) 0.4346(6) 0.0317(19) Uani 1 1 d .
H42A H 1.2996 0.3417 0.4667 0.038 Uiso 1 1 calc R
C43 C 1.2003(7) 0.1729(6) 0.4380(7) 0.038(2) Uani 1 1 d .
H43A H 1.2544 0.1566 0.4758 0.046 Uiso 1 1 calc R
C44 C 1.0982(7) 0.0896(7) 0.3879(7) 0.038(2) Uani 1 1 d .
H44A H 1.0835 0.0149 0.3883 0.046 Uiso 1 1 calc R
C45 C 1.0170(7) 0.1110(6) 0.3372(7) 0.040(2) Uani 1 1 d .
H45A H 0.9454 0.0519 0.3041 0.048 Uiso 1 1 calc R
C46 C 1.0382(6) 0.2211(6) 0.3333(6) 0.033(2) Uani 1 1 d .
H46A H 0.9817 0.2364 0.2977 0.040 Uiso 1 1 calc R
C51 C 1.4533(6) 0.7577(6) 0.5405(6) 0.0249(18) Uani 1 1 d .
C52 C 1.5045(6) 0.8705(6) 0.5485(7) 0.033(2) Uani 1 1 d .
H52A H 1.4895 0.8929 0.4898 0.040 Uiso 1 1 calc R
C53 C 1.5762(7) 0.9520(7) 0.6378(7) 0.039(2) Uani 1 1 d .
H53A H 1.6078 1.0284 0.6396 0.047 Uiso 1 1 calc R
C54 C 1.6018(7) 0.9233(7) 0.7233(7) 0.041(2) Uani 1 1 d .
H54A H 1.6508 0.9788 0.7850 0.049 Uiso 1 1 calc R
C55 C 1.5551(7) 0.8122(7) 0.7180(6) 0.037(2) Uani 1 1 d .
H55A H 1.5724 0.7896 0.7758 0.044 Uiso 1 1 calc R
C56 C 1.4824(6) 0.7329(6) 0.6276(6) 0.0299(19) Uani 1 1 d .
H56A H 1.4508 0.6567 0.6262 0.036 Uiso 1 1 calc R
C61 C 1.4649(6) 0.6391(6) 0.3515(6) 0.0203(16) Uani 1 1 d .
C62 C 1.4857(6) 0.6796(6) 0.2705(6) 0.0310(19) Uani 1 1 d .
H62A H 1.4432 0.7213 0.2553 0.037 Uiso 1 1 calc R
C63 C 1.5670(7) 0.6635(7) 0.2069(7) 0.039(2) Uani 1 1 d .
H63A H 1.5797 0.6949 0.1512 0.046 Uiso 1 1 calc R
C64 C 1.6274(7) 0.6021(7) 0.2264(7) 0.034(2) Uani 1 1 d .
H64A H 1.6832 0.5907 0.1847 0.041 Uiso 1 1 calc R
C65 C 1.6068(6) 0.5576(7) 0.3061(6) 0.034(2) Uani 1 1 d .
H65A H 1.6469 0.5133 0.3198 0.040 Uiso 1 1 calc R
C66 C 1.5278(6) 0.5770(6) 0.3668(6) 0.0306(19) Uani 1 1 d .
H66A H 1.5156 0.5459 0.4227 0.037 Uiso 1 1 calc R

loop_
_atom_site_aniso_label
_atom_site_aniso_U_11
_atom_site_aniso_U_22
_atom_site_aniso_U_33
_atom_site_aniso_U_23
_atom_site_aniso_U_13
_atom_site_aniso_U_12
I1 0.0196(3) 0.0356(4) 0.0410(4) 0.0142(3) -0.0013(2) 0.0031(2)
Ga1 0.0127(4) 0.0186(5) 0.0309(5) 0.0099(4) 0.0044(4) 0.0044(4)
P1 0.0122(9) 0.0206(11) 0.0348(12) 0.0104(9) 0.0037(8) 0.0037(8)
C1 0.013(4) 0.017(4) 0.028(4) 0.005(3) 0.005(3) 0.000(3)
B1 0.018(4) 0.017(5) 0.038(5) 0.015(4) 0.006(4) 0.006(4)
P2 0.0133(9) 0.0202(11) 0.0319(12) 0.0108(9) 0.0058(8) 0.0049(8)
C2 0.016(4) 0.029(4) 0.022(4) 0.005(3) 0.002(3) 0.012(3)
C11 0.015(4) 0.021(4) 0.032(5) 0.008(4) 0.010(3) 0.002(3)
C12 0.017(4) 0.034(5) 0.047(5) 0.021(4) 0.006(4) 0.011(4)
C13 0.023(4) 0.022(5) 0.050(6) 0.002(4) 0.000(4) 0.008(4)
C14 0.034(5) 0.038(6) 0.047(6) 0.003(5) 0.000(4) 0.011(4)
C15 0.037(5) 0.052(6) 0.029(5) 0.001(5) -0.003(4) 0.017(5)
C16 0.029(4) 0.031(5) 0.040(5) 0.012(4) 0.010(4) 0.018(4)
C21 0.022(3) 0.011(3) 0.029(4) 0.005(3) 0.002(3) 0.002(3)
C22 0.031(5) 0.014(4) 0.046(5) 0.006(4) -0.001(4) 0.004(4)
C23 0.033(5) 0.035(5) 0.060(6) 0.025(5) 0.002(4) 0.019(4)
C24 0.039(5) 0.040(6) 0.059(7) 0.012(5) -0.019(5) 0.017(5)
C25 0.046(6) 0.076(7) 0.044(6) 0.028(5) 0.001(5) 0.028(6)
C26 0.037(5) 0.045(6) 0.045(6) 0.023(5) 0.008(4) 0.020(4)
C31 0.033(5) 0.030(5) 0.021(4) 0.010(4) 0.002(3) 0.013(4)
C32 0.033(5) 0.064(7) 0.039(6) 0.011(5) 0.015(4) 0.020(5)
C33 0.050(6) 0.071(8) 0.053(7) 0.025(6) 0.021(5) 0.021(6)
C34 0.061(7) 0.049(6) 0.056(7) 0.009(5) 0.038(6) 0.009(6)
C35 0.066(7) 0.046(6) 0.038(6) 0.009(5) 0.003(5) 0.010(5)
C36 0.040(5) 0.039(5) 0.038(5) 0.011(4) 0.011(4) 0.000(4)
C41 0.013(4) 0.019(4) 0.033(5) 0.003(3) 0.009(3) 0.003(3)
C42 0.024(4) 0.014(4) 0.052(6) 0.009(4) 0.000(4) 0.004(3)
C43 0.023(4) 0.025(5) 0.067(6) 0.015(4) 0.005(4) 0.010(4)
C44 0.037(5) 0.017(4) 0.067(6) 0.017(4) 0.012(5) 0.014(4)
C45 0.031(5) 0.013(4) 0.067(7) 0.009(4) 0.001(4) 0.001(4)
C46 0.027(4) 0.031(5) 0.049(6) 0.018(4) 0.009(4) 0.015(4)
C51 0.016(4) 0.027(5) 0.037(5) 0.015(4) 0.009(3) 0.011(3)
C52 0.020(4) 0.030(5) 0.048(5) 0.015(4) -0.001(4) 0.006(4)
C53 0.027(5) 0.018(4) 0.062(6) 0.005(4) 0.000(4) 0.003(4)
C54 0.036(5) 0.024(5) 0.044(6) 0.002(4) -0.014(4) -0.002(4)
C55 0.037(5) 0.039(5) 0.033(5) 0.011(4) -0.004(4) 0.014(4)
C56 0.025(4) 0.023(4) 0.041(5) 0.015(4) 0.008(4) 0.005(4)
C61 0.019(4) 0.011(4) 0.025(4) 0.005(3) 0.000(3) 0.001(3)
C62 0.029(4) 0.026(5) 0.043(5) 0.014(4) 0.012(4) 0.014(4)
C63 0.032(5) 0.041(5) 0.040(5) 0.017(4) 0.015(4) 0.006(4)
C64 0.027(5) 0.033(5) 0.047(6) 0.011(4) 0.013(4) 0.015(4)
C65 0.023(4) 0.038(5) 0.048(5) 0.024(4) 0.012(4) 0.013(4)
C66 0.024(4) 0.034(5) 0.046(5) 0.019(4) 0.011(4) 0.019(4)

loop_
_atom_type_symbol
_atom_type_description
_atom_type_scat_dispersion_real
_atom_type_scat_dispersion_imag
_atom_type_scat_source
C C 0.0033 0.0016 'International Tables Vol C Tables 4.2.6.8 and 6.1.1.4'
H H 0.0000 0.0000 'International Tables Vol C Tables 4.2.6.8 and 6.1.1.4'
B B 0.0013 0.0007 'International Tables Vol C Tables 4.2.6.8 and 6.1.1.4'
P P 0.1023 0.0942 'International Tables Vol C Tables 4.2.6.8 and 6.1.1.4'
Ga Ga 0.2307 1.6083 'International Tables Vol C Tables 4.2.6.8 and 6.1.1.4'
I I -0.4742 1.8119 'International Tables Vol C Tables 4.2.6.8 and 6.1.1.4'

loop_
_geom_angle_atom_site_label_1
_geom_angle_atom_site_label_2
_geom_angle_atom_site_label_3
_geom_angle
_geom_angle_site_symmetry_1
_geom_angle_site_symmetry_3
P2 Ga1 P1 92.98(7) . .
P2 Ga1 Ga1 111.93(7) . 2_766
P1 Ga1 Ga1 123.85(7) . 2_766
P2 Ga1 I1 110.41(6) . .
P1 Ga1 I1 104.04(7) . .
Ga1 Ga1 I1 111.88(5) 2_766 .
C1 P1 C11 105.7(3) . .
C1 P1 C21 109.2(3) . .
C11 P1 C21 105.1(3) . .
C1 P1 Ga1 109.2(2) . .
C11 P1 Ga1 120.7(2) . .
C21 P1 Ga1 106.6(2) . .
B1 C1 P1 118.4(5) . .
B1 C1 H1A 107.7 . .
P1 C1 H1A 107.7 . .
B1 C1 H1B 107.7 . .
P1 C1 H1B 107.7 . .
H1A C1 H1B 107.1 . .
C51 B1 C2 109.1(6) . .
C51 B1 C1 113.7(6) . .
C2 B1 C1 112.1(6) . .
C51 B1 C61 105.0(5) . .
C2 B1 C61 109.8(6) . .
C1 B1 C61 106.8(6) . .
C2 P2 C41 110.1(3) . .
C2 P2 C31 110.2(3) . .
C41 P2 C31 101.3(3) . .
C2 P2 Ga1 101.0(2) . .
C41 P2 Ga1 113.2(2) . .
C31 P2 Ga1 121.1(3) . .
B1 C2 P2 117.8(5) . .
B1 C2 H2A 107.9 . .
P2 C2 H2A 107.9 . .
B1 C2 H2B 107.9 . .
P2 C2 H2B 107.9 . .
H2A C2 H2B 107.2 . .
C16 C11 C12 119.5(7) . .
C16 C11 P1 120.9(6) . .
C12 C11 P1 119.1(6) . .
C13 C12 C11 119.3(8) . .
C13 C12 H12A 120.4 . .
C11 C12 H12A 120.4 . .
C14 C13 C12 121.4(8) . .
C14 C13 H13A 119.3 . .
C12 C13 H13A 119.3 . .
C13 C14 C15 120.1(8) . .
C13 C14 H14A 119.9 . .
C15 C14 H14A 119.9 . .
C14 C15 C16 119.1(8) . .
C14 C15 H15A 120.4 . .
C16 C15 H15A 120.4 . .
C11 C16 C15 120.5(8) . .
C11 C16 H16A 119.7 . .
C15 C16 H16A 119.7 . .
C26 C21 C22 120.6(7) . .
C26 C21 P1 121.8(6) . .
C22 C21 P1 117.5(6) . .
C21 C22 C23 119.4(8) . .
C21 C22 H22A 120.3 . .
C23 C22 H22A 120.3 . .
C24 C23 C22 119.5(8) . .
C24 C23 H23A 120.2 . .
C22 C23 H23A 120.2 . .
C23 C24 C25 120.3(8) . .
C23 C24 H24A 119.8 . .
C25 C24 H24A 119.8 . .
C26 C25 C24 119.6(9) . .
C26 C25 H25A 120.2 . .
C24 C25 H25A 120.2 . .
C21 C26 C25 120.5(8) . .
C21 C26 H26A 119.7 . .
C25 C26 H26A 119.7 . .
C36 C31 C32 119.4(7) . .
C36 C31 P2 121.7(6) . .
C32 C31 P2 118.9(6) . .
C33 C32 C31 121.6(9) . .
C33 C32 H32A 119.2 . .
C31 C32 H32A 119.2 . .
C32 C33 C34 120.2(10) . .
C32 C33 H33A 119.9 . .
C34 C33 H33A 119.9 . .
C35 C34 C33 120.7(9) . .
C35 C34 H34A 119.6 . .
C33 C34 H34A 119.6 . .
C34 C35 C36 120.5(10) . .
C34 C35 H35A 119.7 . .
C36 C35 H35A 119.7 . .
C31 C36 C35 117.6(8) . .
C31 C36 H36A 121.2 . .
C35 C36 H36A 121.2 . .
C42 C41 C46 120.6(7) . .
C42 C41 P2 120.3(5) . .
C46 C41 P2 118.8(6) . .
C41 C42 C43 118.4(7) . .
C41 C42 H42A 120.8 . .
C43 C42 H42A 120.8 . .
C44 C43 C42 120.7(8) . .
C44 C43 H43A 119.6 . .
C42 C43 H43A 119.6 . .
C45 C44 C43 121.1(7) . .
C45 C44 H44A 119.4 . .
C43 C44 H44A 119.4 . .
C44 C45 C46 120.4(8) . .
C44 C45 H45A 119.8 . .
C46 C45 H45A 119.8 . .
C41 C46 C45 118.7(7) . .
C41 C46 H46A 120.7 . .
C45 C46 H46A 120.7 . .
C56 C51 C52 114.2(7) . .
C56 C51 B1 123.2(7) . .
C52 C51 B1 122.4(7) . .
C53 C52 C51 123.2(8) . .
C53 C52 H52A 118.4 . .
C51 C52 H52A 118.4 . .
C54 C53 C52 120.4(8) . .
C54 C53 H53A 119.8 . .
C52 C53 H53A 119.8 . .
C53 C54 C55 118.3(8) . .
C53 C54 H54A 120.8 . .
C55 C54 H54A 120.8 . .
C54 C55 C56 119.7(8) . .
C54 C55 H55A 120.1 . .
C56 C55 H55A 120.1 . .
C51 C56 C55 124.1(7) . .
C51 C56 H56A 117.9 . .
C55 C56 H56A 117.9 . .
C62 C61 C66 114.8(7) . .
C62 C61 B1 124.7(6) . .
C66 C61 B1 120.5(6) . .
C61 C62 C63 123.5(7) . .
C61 C62 H62A 118.2 . .
C63 C62 H62A 118.2 . .
C64 C63 C62 119.1(8) . .
C64 C63 H63A 120.5 . .
C62 C63 H63A 120.5 . .
C65 C64 C63 119.1(7) . .
C65 C64 H64A 120.4 . .
C63 C64 H64A 120.4 . .
C64 C65 C66 119.6(7) . .
C64 C65 H65A 120.2 . .
C66 C65 H65A 120.2 . .
C65 C66 C61 123.9(8) . .
C65 C66 H66A 118.0 . .
C61 C66 H66A 118.0 . .

loop_
_geom_bond_atom_site_label_1
_geom_bond_atom_site_label_2
_geom_bond_distance
_geom_bond_site_symmetry_2
I1 Ga1 2.5755(14) .
Ga1 P2 2.401(2) .
Ga1 P1 2.448(2) .
Ga1 Ga1 2.4666(16) 2_766
P1 C1 1.800(6) .
P1 C11 1.833(8) .
P1 C21 1.841(7) .
C1 B1 1.666(10) .
C1 H1A 0.9900 .
C1 H1B 0.9900 .
B1 C51 1.642(11) .
B1 C2 1.663(10) .
B1 C61 1.680(10) .
P2 C2 1.783(7) .
P2 C41 1.802(7) .
P2 C31 1.814(7) .
C2 H2A 0.9900 .
C2 H2B 0.9900 .
C11 C16 1.357(10) .
C11 C12 1.397(10) .
C12 C13 1.373(11) .
C12 H12A 0.9500 .
C13 C14 1.345(11) .
C13 H13A 0.9500 .
C14 C15 1.381(12) .
C14 H14A 0.9500 .
C15 C16 1.396(11) .
C15 H15A 0.9500 .
C16 H16A 0.9500 .
C21 C26 1.348(11) .
C21 C22 1.372(10) .
C22 C23 1.392(10) .
C22 H22A 0.9500 .
C23 C24 1.356(12) .
C23 H23A 0.9500 .
C24 C25 1.383(12) .
C24 H24A 0.9500 .
C25 C26 1.365(11) .
C25 H25A 0.9500 .
C26 H26A 0.9500 .
C31 C36 1.388(11) .
C31 C32 1.397(10) .
C32 C33 1.330(12) .
C32 H32A 0.9500 .
C33 C34 1.369(14) .
C33 H33A 0.9500 .
C34 C35 1.356(13) .
C34 H34A 0.9500 .
C35 C36 1.417(12) .
C35 H35A 0.9500 .
C36 H36A 0.9500 .
C41 C42 1.390(10) .
C41 C46 1.397(10) .
C42 C43 1.420(10) .
C42 H42A 0.9500 .
C43 C44 1.358(11) .
C43 H43A 0.9500 .
C44 C45 1.358(11) .
C44 H44A 0.9500 .
C45 C46 1.417(10) .
C45 H45A 0.9500 .
C46 H46A 0.9500 .
C51 C56 1.367(10) .
C51 C52 1.387(10) .
C52 C53 1.384(11) .
C52 H52A 0.9500 .
C53 C54 1.366(11) .
C53 H53A 0.9500 .
C54 C55 1.371(11) .
C54 H54A 0.9500 .
C55 C56 1.388(11) .
C55 H55A 0.9500 .
C56 H56A 0.9500 .
C61 C62 1.342(10) .
C61 C66 1.380(9) .
C62 C63 1.407(10) .
C62 H62A 0.9500 .
C63 C64 1.364(11) .
C63 H63A 0.9500 .
C64 C65 1.358(11) .
C64 H64A 0.9500 .
C65 C66 1.371(10) .
C65 H65A 0.9500 .
C66 H66A 0.9500 .

loop_
_geom_torsion_atom_site_label_1
_geom_torsion_atom_site_label_2
_geom_torsion_atom_site_label_3
_geom_torsion_atom_site_label_4
_geom_torsion
_geom_torsion_site_symmetry_1
P2 Ga1 P1 C1 7.5(3) .
Ga1 Ga1 P1 C1 126.6(3) 2_766
I1 Ga1 P1 C1 -104.4(3) .
P2 Ga1 P1 C11 -115.1(3) .
Ga1 Ga1 P1 C11 3.9(3) 2_766
I1 Ga1 P1 C11 133.0(3) .
P2 Ga1 P1 C21 125.3(2) .
Ga1 Ga1 P1 C21 -115.6(2) 2_766
I1 Ga1 P1 C21 13.4(2) .
C11 P1 C1 B1 69.5(6) .
C21 P1 C1 B1 -177.9(5) .
Ga1 P1 C1 B1 -61.8(6) .
P1 C1 B1 C51 -75.8(7) .
P1 C1 B1 C2 48.5(8) .
P1 C1 B1 C61 168.9(5) .
P1 Ga1 P2 C2 48.1(3) .
Ga1 Ga1 P2 C2 -80.3(3) 2_766
I1 Ga1 P2 C2 154.3(2) .
P1 Ga1 P2 C41 165.8(3) .
Ga1 Ga1 P2 C41 37.3(3) 2_766
I1 Ga1 P2 C41 -88.0(3) .
P1 Ga1 P2 C31 -73.7(3) .
Ga1 Ga1 P2 C31 157.8(3) 2_766
I1 Ga1 P2 C31 32.5(3) .
C51 B1 C2 P2 160.4(5) .
C1 B1 C2 P2 33.6(8) .
C61 B1 C2 P2 -85.0(6) .
C41 P2 C2 B1 158.4(5) .
C31 P2 C2 B1 47.5(6) .
Ga1 P2 C2 B1 -81.7(5) .
C1 P1 C11 C16 -89.5(6) .
C21 P1 C11 C16 155.1(6) .
Ga1 P1 C11 C16 34.8(7) .
C1 P1 C11 C12 82.9(6) .
C21 P1 C11 C12 -32.6(6) .
Ga1 P1 C11 C12 -152.8(5) .
C16 C11 C12 C13 -0.5(10) .
P1 C11 C12 C13 -173.0(5) .
C11 C12 C13 C14 0.2(11) .
C12 C13 C14 C15 -0.4(12) .
C13 C14 C15 C16 0.8(12) .
C12 C11 C16 C15 0.9(11) .
P1 C11 C16 C15 173.3(6) .
C14 C15 C16 C11 -1.0(12) .
C1 P1 C21 C26 4.9(7) .
C11 P1 C21 C26 117.8(7) .
Ga1 P1 C21 C26 -112.9(6) .
C1 P1 C21 C22 -178.7(5) .
C11 P1 C21 C22 -65.8(6) .
Ga1 P1 C21 C22 63.5(6) .
C26 C21 C22 C23 -1.3(11) .
P1 C21 C22 C23 -177.7(6) .
C21 C22 C23 C24 2.4(12) .
C22 C23 C24 C25 -2.0(13) .
C23 C24 C25 C26 0.5(14) .
C22 C21 C26 C25 -0.2(12) .
P1 C21 C26 C25 176.0(7) .
C24 C25 C26 C21 0.6(14) .
C2 P2 C31 C36 -118.8(7) .
C41 P2 C31 C36 124.7(7) .
Ga1 P2 C31 C36 -1.5(8) .
C2 P2 C31 C32 60.7(7) .
C41 P2 C31 C32 -55.8(7) .
Ga1 P2 C31 C32 178.1(5) .
C36 C31 C32 C33 -0.5(13) .
P2 C31 C32 C33 179.9(7) .
C31 C32 C33 C34 0.0(15) .
C32 C33 C34 C35 -1.1(15) .
C33 C34 C35 C36 2.8(14) .
C32 C31 C36 C35 2.1(12) .
P2 C31 C36 C35 -178.4(6) .
C34 C35 C36 C31 -3.2(13) .
C2 P2 C41 C42 -17.6(7) .
C31 P2 C41 C42 99.0(6) .
Ga1 P2 C41 C42 -129.8(6) .
C2 P2 C41 C46 168.2(6) .
C31 P2 C41 C46 -75.2(6) .
Ga1 P2 C41 C46 56.0(6) .
C46 C41 C42 C43 -1.7(11) .
P2 C41 C42 C43 -175.8(6) .
C41 C42 C43 C44 3.0(12) .
C42 C43 C44 C45 -3.0(13) .
C43 C44 C45 C46 1.6(14) .
C42 C41 C46 C45 0.4(11) .
P2 C41 C46 C45 174.6(6) .
C44 C45 C46 C41 -0.3(12) .
C2 B1 C51 C56 18.5(9) .
C1 B1 C51 C56 144.5(7) .
C61 B1 C51 C56 -99.1(7) .
C2 B1 C51 C52 -166.2(6) .
C1 B1 C51 C52 -40.2(9) .
C61 B1 C51 C52 76.2(8) .
C56 C51 C52 C53 -1.8(11) .
B1 C51 C52 C53 -177.5(7) .
C51 C52 C53 C54 1.2(12) .
C52 C53 C54 C55 0.2(12) .
C53 C54 C55 C56 -1.0(12) .
C52 C51 C56 C55 1.0(11) .
B1 C51 C56 C55 176.6(7) .
C54 C55 C56 C51 0.4(12) .
C51 B1 C61 C62 -103.2(8) .
C2 B1 C61 C62 139.7(7) .
C1 B1 C61 C62 17.8(10) .
C51 B1 C61 C66 75.5(8) .
C2 B1 C61 C66 -41.6(9) .
C1 B1 C61 C66 -163.5(6) .
C66 C61 C62 C63 -1.6(11) .
B1 C61 C62 C63 177.2(7) .
C61 C62 C63 C64 1.1(12) .
C62 C63 C64 C65 0.5(12) .
C63 C64 C65 C66 -1.4(12) .
C64 C65 C66 C61 0.8(13) .
C62 C61 C66 C65 0.6(11) .
B1 C61 C66 C65 -178.2(7) .

loop_
_platon_squeeze_void_nr
_platon_squeeze_void_average_x
_platon_squeeze_void_average_y
_platon_squeeze_void_average_z
_platon_squeeze_void_volume
_platon_squeeze_void_count_electrons
_platon_squeeze_void_content
1 -0.041 0.001 0.000 514 129 ' '
